data_4113226
loop_
_publ_author_name
'Bin Zhao'
'Xiao-Yan Chen'
'Peng Cheng'
'Dai-Zheng Liao'
'Shi-Ping Yan'
'Zong-Hui Jiang'

_publ_section_title
;
 Coordination Polymers Containing 1D Channels as Selective Luminescent
 Probes
;
_journal_name_full 'Journal of the American Chemical Society'
_journal_page_first 15394
_journal_page_last 15395
_journal_paper_doi 10.1021/ja047141b
_journal_volume 126
_journal_year 2004
_chemical_formula_sum 'C21 H21.5 Mn1.5 N3 O18.25 Tb'
_chemical_formula_weight 849.24
_chemical_name_systematic
; 
 ? 
;
_space_group_IT_number 192
_symmetry_cell_setting hexagonal
_symmetry_space_group_name_Hall '-P 6 2c'
_symmetry_space_group_name_H-M 'P 6/m c c'
_atom_sites_solution_hydrogens geom
_atom_sites_solution_primary direct
_atom_sites_solution_secondary difmap
_audit_creation_method SHELXL-97
_cell_angle_alpha 90.00
_cell_angle_beta 90.00
_cell_angle_gamma 120.00
_cell_formula_units_Z 4
_cell_length_a 15.351(4)
_cell_length_b 15.351(4)
_cell_length_c 15.812(8)
_cell_measurement_reflns_used 710
_cell_measurement_temperature 273(2)
_cell_measurement_theta_max 23.19
_cell_measurement_theta_min 2.58
_cell_volume 3227(2)
_computing_cell_refinement 'Bruker SMART'
_computing_data_collection 'Bruker SMART'
_computing_data_reduction 'Bruker SAINT'
_computing_molecular_graphics 'Bruker SHELXTL'
_computing_publication_material 'Bruker SHELXTL'
_computing_structure_refinement 'SHELXL-97 (Sheldrick, 1997)'
_computing_structure_solution 'SHELXS-97 (Sheldrick, 1990)'
_diffrn_ambient_temperature 273(2)
_diffrn_measured_fraction_theta_full 0.956
_diffrn_measured_fraction_theta_max 0.956
_diffrn_measurement_device_type 'CCD area detector'
_diffrn_measurement_method 'phi and omega scans'
_diffrn_radiation_monochromator graphite
_diffrn_radiation_source 'fine-focus sealed tube'
_diffrn_radiation_type MoK\a
_diffrn_radiation_wavelength 0.71073
_diffrn_reflns_av_R_equivalents 0.2016
_diffrn_reflns_av_sigmaI/netI 0.0729
_diffrn_reflns_limit_h_max 18
_diffrn_reflns_limit_h_min -18
_diffrn_reflns_limit_k_max 18
_diffrn_reflns_limit_k_min -16
_diffrn_reflns_limit_l_max 18
_diffrn_reflns_limit_l_min -16
_diffrn_reflns_number 11657
_diffrn_reflns_theta_full 25.03
_diffrn_reflns_theta_max 25.03
_diffrn_reflns_theta_min 2.58
_exptl_absorpt_coefficient_mu 2.831
_exptl_absorpt_correction_T_max 0.6014
_exptl_absorpt_correction_T_min 0.4839
_exptl_absorpt_correction_type multi-scan
_exptl_absorpt_process_details SADABS
_exptl_crystal_density_diffrn 1.748
_exptl_crystal_density_meas 0
_exptl_crystal_F_000 1668
_exptl_crystal_size_max 0.30
_exptl_crystal_size_mid 0.25
_exptl_crystal_size_min 0.20
_refine_diff_density_max 0.985
_refine_diff_density_min -0.633
_refine_diff_density_rms 0.140
_refine_ls_extinction_method none
_refine_ls_goodness_of_fit_ref 1.146
_refine_ls_hydrogen_treatment mixed
_refine_ls_matrix_type full
_refine_ls_number_parameters 76
_refine_ls_number_reflns 962
_refine_ls_number_restraints 6
_refine_ls_restrained_S_all 1.140
_refine_ls_R_factor_all 0.0717
_refine_ls_R_factor_gt 0.0341
_refine_ls_shift/su_max 0.004
_refine_ls_shift/su_mean 0.000
_refine_ls_structure_factor_coef Fsqd
_refine_ls_weighting_details 'calc w=1/[\s^2^(Fo^2^)+(0.0575P)^2^+13.7248P] where P=(Fo^2^+2Fc^2^)/3'
_refine_ls_weighting_scheme calc
_refine_ls_wR_factor_gt 0.0959
_refine_ls_wR_factor_ref 0.1162
_reflns_number_gt 604
_reflns_number_total 962
_reflns_threshold_expression >2sigma(I)
_cod_data_source_file ja047141bsi20040515_115653.cif
_cod_data_source_block 020609c
_cod_original_cell_volume 3227.1(19)
_cod_database_code 4113226

loop_
_symmetry_equiv_pos_as_xyz
'x, y, z'
'-y, x-y, z'
'-x+y, -x, z'
'-x, -y, z'
'y, -x+y, z'
'x-y, x, z'
'y, x, -z+1/2'
'x-y, -y, -z+1/2'
'-x, -x+y, -z+1/2'
'-y, -x, -z+1/2'
'-x+y, y, -z+1/2'
'x, x-y, -z+1/2'
'-x, -y, -z'
'y, -x+y, -z'
'x-y, x, -z'
'x, y, -z'
'-y, x-y, -z'
'-x+y, -x, -z'
'-y, -x, z-1/2'
'-x+y, y, z-1/2'
'x, x-y, z-1/2'
'y, x, z-1/2'
'x-y, -y, z-1/2'
'-x, -x+y, z-1/2'

loop_
_atom_site_label
_atom_site_type_symbol
_atom_site_fract_x
_atom_site_fract_y
_atom_site_fract_z
_atom_site_U_iso_or_equiv
_atom_site_adp_type
_atom_site_occupancy
_atom_site_symmetry_multiplicity
_atom_site_calc_flag
_atom_site_refinement_flags
Tb1 Tb 0.6667 0.3333 0.2500 0.02038(1) Uani 1 6 d S
Mn1 Mn 0.5000 0.5000 0.0000 0.02068(5) Uani 1 4 d S
N1 N 0.47923(5) 0.23961(2) 0.2500 0.02366(15) Uani 1 2 d S
O1 O 0.44922(3) 0.38422(3) 0.09331(3) 0.04335(16) Uani 1 1 d .
O2 O 0.58720(3) 0.38758(3) 0.14458(3) 0.03501(14) Uani 1 1 d .
O3 O 0.65349(4) 0.50911(4) 0.0000 0.0339(2) Uani 1 2 d S
O4 O 0.79131(16) 0.72648(15) 0.0000 0.2550(13) Uani 1 2 d S
C1 C 0.49385(4) 0.35265(4) 0.13999(4) 0.02755(19) Uani 1 1 d .
C2 C 0.42750(4) 0.26544(4) 0.19739(4) 0.02898(19) Uani 1 1 d .
C3 C 0.32513(5) 0.21513(5) 0.19464(5) 0.0439(3) Uani 1 1 d .
H3A H 0.2913 0.2335 0.1562 0.053 Uiso 1 1 calc R
C4 C 0.27244(7) 0.13622(3) 0.2500 0.0531(3) Uani 1 2 d S
H4 H 0.2025 0.1012 0.2500 0.064 Uiso 1 2 calc SR
O5 O 0.00000(7) 0.00000(3) 0.2500 0.10151(6) Uani 0.50 12 d SPRU

loop_
_atom_site_aniso_label
_atom_site_aniso_U_11
_atom_site_aniso_U_22
_atom_site_aniso_U_33
_atom_site_aniso_U_23
_atom_site_aniso_U_13
_atom_site_aniso_U_12
Tb1 0.02038(2) 0.02038(2) 0.02039(2) 0.000 0.000 0.01019(1)
Mn1 0.02704(6) 0.02010(6) 0.01982(7) 0.000 0.000 0.01548(4)
N1 0.0207(3) 0.0225(2) 0.0272(3) 0.0062(4) 0.000 0.01036(16)
O1 0.03212(18) 0.0545(2) 0.0488(2) 0.0290(2) 0.00566(19) 0.02569(14)
O2 0.03348(16) 0.03963(18) 0.0353(2) 0.01377(16) 0.00317(16) 0.02077(11)
O3 0.0296(3) 0.0310(3) 0.0440(3) 0.000 0.000 0.01725(17)
O4 0.2621(19) 0.1786(15) 0.1194(11) 0.000 0.000 -0.0436(15)
C1 0.0315(2) 0.0291(2) 0.0254(3) 0.0062(2) -0.0007(2) 0.01759(17)
C2 0.0306(2) 0.0303(2) 0.0330(3) 0.0044(3) -0.0028(2) 0.02042(16)
C3 0.0346(3) 0.0350(3) 0.0600(4) 0.0157(3) -0.0025(3) 0.0158(2)
C4 0.0194(4) 0.0486(4) 0.0817(6) 0.0090(7) 0.000 0.0097(2)
O5 0.10149(8) 0.10149(8) 0.10156(11) 0.000 0.000 0.05075(4)

loop_
_atom_type_symbol
_atom_type_description
_atom_type_scat_dispersion_real
_atom_type_scat_dispersion_imag
_atom_type_scat_source
C C 0.0033 0.0016 'International Tables Vol C Tables 4.2.6.8 and 6.1.1.4'
H H 0.0000 0.0000 'International Tables Vol C Tables 4.2.6.8 and 6.1.1.4'
N N 0.0061 0.0033 'International Tables Vol C Tables 4.2.6.8 and 6.1.1.4'
O O 0.0106 0.0060 'International Tables Vol C Tables 4.2.6.8 and 6.1.1.4'
Mn Mn 0.3368 0.7283 'International Tables Vol C Tables 4.2.6.8 and 6.1.1.4'
Tb Tb -0.1723 4.1537 'International Tables Vol C Tables 4.2.6.8 and 6.1.1.4'

loop_
_geom_angle_atom_site_label_1
_geom_angle_atom_site_label_2
_geom_angle_atom_site_label_3
_geom_angle
_geom_angle_site_symmetry_1
_geom_angle_site_symmetry_3
O2 Tb1 O2 128.79(2) 11_655 2_655
O2 Tb1 O2 78.61(3) 11_655 12
O2 Tb1 O2 86.70(4) 2_655 12
O2 Tb1 O2 86.70(4) 11_655 3_665
O2 Tb1 O2 78.61(3) 2_655 3_665
O2 Tb1 O2 145.688(18) 12 3_665
O2 Tb1 O2 78.61(3) 11_655 10_665
O2 Tb1 O2 145.688(18) 2_655 10_665
O2 Tb1 O2 78.61(3) 12 10_665
O2 Tb1 O2 128.79(2) 3_665 10_665
O2 Tb1 O2 145.687(18) 11_655 .
O2 Tb1 O2 78.61(3) 2_655 .
O2 Tb1 O2 128.79(2) 12 .
O2 Tb1 O2 78.61(3) 3_665 .
O2 Tb1 O2 86.70(4) 10_665 .
O2 Tb1 N1 64.394(11) 11_655 2_655
O2 Tb1 N1 64.394(10) 2_655 2_655
O2 Tb1 N1 72.844(9) 12 2_655
O2 Tb1 N1 72.844(9) 3_665 2_655
O2 Tb1 N1 136.648(19) 10_665 2_655
O2 Tb1 N1 136.648(19) . 2_655
O2 Tb1 N1 72.844(9) 11_655 3_665
O2 Tb1 N1 136.648(19) 2_655 3_665
O2 Tb1 N1 136.648(19) 12 3_665
O2 Tb1 N1 64.394(10) 3_665 3_665
O2 Tb1 N1 64.394(10) 10_665 3_665
O2 Tb1 N1 72.843(9) . 3_665
N1 Tb1 N1 120.0 2_655 3_665
O2 Tb1 N1 136.648(19) 11_655 .
O2 Tb1 N1 72.844(9) 2_655 .
O2 Tb1 N1 64.394(11) 12 .
O2 Tb1 N1 136.648(19) 3_665 .
O2 Tb1 N1 72.844(9) 10_665 .
O2 Tb1 N1 64.395(10) . .
N1 Tb1 N1 120.0 2_655 .
N1 Tb1 N1 120.0 3_665 .
O1 Mn1 O1 87.43(4) . 16
O1 Mn1 O1 92.57(4) . 4_665
O1 Mn1 O1 180.00(3) 16 4_665
O1 Mn1 O1 180.000(18) . 13_665
O1 Mn1 O1 92.57(4) 16 13_665
O1 Mn1 O1 87.43(4) 4_665 13_665
O1 Mn1 O3 89.261(17) . .
O1 Mn1 O3 89.261(17) 16 .
O1 Mn1 O3 90.739(17) 4_665 .
O1 Mn1 O3 90.739(17) 13_665 .
O1 Mn1 O3 90.740(17) . 13_665
O1 Mn1 O3 90.740(17) 16 13_665
O1 Mn1 O3 89.260(17) 4_665 13_665
O1 Mn1 O3 89.260(17) 13_665 13_665
O3 Mn1 O3 180.0 . 13_665
C2 N1 C2 118.22(6) 12 .
C2 N1 Tb1 120.89(3) 12 .
C2 N1 Tb1 120.89(3) . .
C1 O1 Mn1 133.16(4) . .
C1 O2 Tb1 123.44(4) . .
O2 C1 O1 126.48(5) . .
O2 C1 C2 117.55(6) . .
O1 C1 C2 115.95(5) . .
N1 C2 C3 122.60(6) . .
N1 C2 C1 113.45(5) . .
C3 C2 C1 123.92(7) . .
C2 C3 C4 118.74(7) . .
C2 C3 H3A 120.6 . .
C4 C3 H3A 120.6 . .
C3 C4 C3 119.06(9) 12 .
C3 C4 H4 120.5 12 .
C3 C4 H4 120.5 . .

loop_
_geom_bond_atom_site_label_1
_geom_bond_atom_site_label_2
_geom_bond_distance
_geom_bond_site_symmetry_2
Tb1 O2 2.4446(8) 11_655
Tb1 O2 2.4446(8) 2_655
Tb1 O2 2.4446(8) 12
Tb1 O2 2.4446(8) 3_665
Tb1 O2 2.4446(8) 10_665
Tb1 O2 2.4446(8) .
Tb1 N1 2.4919(9) 2_655
Tb1 N1 2.4919(9) 3_665
Tb1 N1 2.4919(9) .
Mn1 O1 2.1350(7) .
Mn1 O1 2.1351(7) 16
Mn1 O1 2.1351(7) 4_665
Mn1 O1 2.1351(7) 13_665
Mn1 O3 2.2895(9) .
Mn1 O3 2.2895(9) 13_665
N1 C2 1.3396(8) 12
N1 C2 1.3396(8) .
O1 C1 1.2574(9) .
O2 C1 1.2562(8) .
C1 C2 1.5133(8) .
C2 C3 1.3617(9) .
C3 C4 1.3814(9) .
C3 H3A 0.9300 .
C4 C3 1.3814(9) 12
C4 H4 0.9300 .

loop_
_geom_torsion_atom_site_label_1
_geom_torsion_atom_site_label_2
_geom_torsion_atom_site_label_3
_geom_torsion_atom_site_label_4
_geom_torsion
_geom_torsion_site_symmetry_1
_geom_torsion_site_symmetry_4
O2 Tb1 N1 C2 -37.03(4) 11_655 12
O2 Tb1 N1 C2 91.88(5) 2_655 12
O2 Tb1 N1 C2 -2.78(4) 12 12
O2 Tb1 N1 C2 142.97(4) 3_665 12
O2 Tb1 N1 C2 -88.12(5) 10_665 12
O2 Tb1 N1 C2 177.22(4) . 12
N1 Tb1 N1 C2 46.35(4) 2_655 12
N1 Tb1 N1 C2 -133.65(4) 3_665 12
O2 Tb1 N1 C2 142.98(4) 11_655 .
O2 Tb1 N1 C2 -88.12(5) 2_655 .
O2 Tb1 N1 C2 177.22(4) 12 .
O2 Tb1 N1 C2 -37.02(4) 3_665 .
O2 Tb1 N1 C2 91.88(5) 10_665 .
O2 Tb1 N1 C2 -2.78(4) . .
N1 Tb1 N1 C2 -133.65(4) 2_655 .
N1 Tb1 N1 C2 46.35(4) 3_665 .
O1 Mn1 O1 C1 102.51(5) 16 .
O1 Mn1 O1 C1 -77.49(5) 4_665 .
O1 Mn1 O1 C1 -174(25) 13_665 .
O3 Mn1 O1 C1 13.22(6) . .
O3 Mn1 O1 C1 -166.78(6) 13_665 .
O2 Tb1 O2 C1 -131.88(5) 11_655 .
O2 Tb1 O2 C1 81.14(5) 2_655 .
O2 Tb1 O2 C1 4.86(4) 12 .
O2 Tb1 O2 C1 161.65(5) 3_665 .
O2 Tb1 O2 C1 -67.68(5) 10_665 .
N1 Tb1 O2 C1 112.32(5) 2_655 .
N1 Tb1 O2 C1 -131.88(5) 3_665 .
N1 Tb1 O2 C1 4.86(4) . .
Tb1 O2 C1 O1 172.21(5) . .
Tb1 O2 C1 C2 -6.23(8) . .
Mn1 O1 C1 O2 2.80(10) . .
Mn1 O1 C1 C2 -178.74(4) . .
C2 N1 C2 C3 -1.01(5) 12 .
Tb1 N1 C2 C3 178.98(5) . .
C2 N1 C2 C1 -178.91(6) 12 .
Tb1 N1 C2 C1 1.09(6) . .
O2 C1 C2 N1 3.18(8) . .
O1 C1 C2 N1 -175.42(5) . .
O2 C1 C2 C3 -174.68(7) . .
O1 C1 C2 C3 6.72(10) . .
N1 C2 C3 C4 1.98(10) . .
C1 C2 C3 C4 179.65(6) . .
C2 C3 C4 C3 -0.95(5) . 12
